data_1550780
loop_
_publ_author_name
'Kanno, Tsutomu'
'Tamaki, Hiromasa'
'Sato, Hiroki K.'
'Kang, Stephen Dongmin'
'Ohno, Saneyuki'
'Imasato, Kazuki'
'Kuo, Jimmy Jiahong'
'Snyder, G. Jeffrey'
'Miyazaki, Yuzuru'

_publ_contact_author_address ' ?'
_publ_section_title
;
 Enhancement of average thermoelectric figure of merit by increasing the
 grain-size of Mg3.2Sb1.5Bi0.49Te0.01
;
_publ_section_title_footnote ' ?'
_journal_coeditor_notes ' ?'
_journal_issue 3
_journal_name_full 'Applied Physics Letters'
_journal_page_first 033903
_journal_paper_doi 10.1063/1.5016488
_journal_techeditor_notes ' ?'
_journal_volume 112
_journal_year 2018
_chemical_formula_sum 'Bi0.49 Mg3 Sb1.5 Te0.01'
_chemical_formula_weight 359.22
_chemical_name_systematic ' ?'
_space_group_IT_number 164
_symmetry_cell_setting trigonal
_symmetry_space_group_name_Hall '-P 3 2"'
_symmetry_space_group_name_H-M 'P -3 m 1'
_audit_author_name 'Kanno, Tsutomu'
_audit_creation_date 2019-03-26T19:13
_audit_creation_method 'created in GSAS-II'
_audit_update_record '2019-03-26T19:13  Initial software-generated CIF'
_cell_angle_alpha 90
_cell_angle_beta 90
_cell_angle_gamma 120
_cell_formula_units_Z 1
_cell_length_a 4.58315(8)
_cell_length_b 4.58315(8)
_cell_length_c 7.27280(8)
_cell_volume 132.300(4)
_computing_structure_refinement 'GSAS-II (Toby & Von Dreele, J. Appl. Cryst. 46, 544-549, 2013)'
_diffrn_ambient_pressure 100
_diffrn_ambient_temperature 295
_diffrn_radiation_polarisn_ratio 0.9900
_diffrn_radiation_probe x-ray
_diffrn_radiation_wavelength 0.41454
_exptl_crystal_density_diffrn 4.5086
_pd_block_id 2019-03-26T19:13|11bmb_0691|KannoTsutomu|APS11BM
_pd_calc_method 'Rietveld Refinement'
_pd_instr_location ' ?'
_pd_meas_2theta_range_inc 0.00100
_pd_meas_2theta_range_max 49.99654
_pd_meas_2theta_range_min 0.50000
_pd_meas_number_of_points 49575
_pd_phase_name Mg3Sb1.5Bi0.49Te0.01
_pd_proc_info_datetime 2019-03-26T19:13
_pd_proc_info_excluded_regions ' ?'
_pd_proc_ls_background_function
;
Background function: "chebyschev" function with 12 terms:
    98.88(30), -47.1(9), -112.4(26), 513(9), 33(10), -1697(23), 
    1094(8), 1654(11), -1871(9), -138(24), 863(10), -326(20), 
  Background peak parameters: pos, int, sig, gam:
    5.376, 174161.832, 5699.489, 0.000, 
;
_pd_proc_ls_pref_orient_corr 'March-Dollase correction coef. = 1.000 axis = [0, 0, 1]'
_pd_proc_ls_profile_function
;
Finger-Cox-Jephcoat function parameters U, V, W, X, Y, SH/L:
  peak variance(Gauss) = Utan(Th)^2^+Vtan(Th)+W:
  peak HW(Lorentz) = X/cos(Th)+Ytan(Th); SH/L = S/L+H/L
  U, V, W in (centideg)^2^, X & Y in centideg
    1.163, -0.126, 0.063, 0.000, 0.000, 0.002, 
  Crystallite size in microns with "uniaxial" model:
  anisotropic axis is [0, 0, 1]
  parameters: equatorial size, axial size, G/L mix
    0.81(16), 0.208(11), 1.000, 
  Microstrain, "generalized" model (10^6^ * delta Q/Q)
  parameters: S400, S004, S202, G/L mix
    2.817349322e6, 81377.947, 1.044788188e6, 0.672(4), 

;
_pd_proc_ls_prof_R_factor 0.05546
_pd_proc_ls_prof_wR_expected 0.06308
_pd_proc_ls_prof_wR_factor 0.07137
_pd_spec_mounting ' ?'
_refine_ls_goodness_of_fit_all 1.132
_refine_ls_matrix_type full
_refine_ls_number_parameters 26
_refine_ls_R_Fsqd_factor 0.02909
_refine_ls_wR_factor_obs 0.07137
_reflns_d_resolution_high 0.606
_reflns_d_resolution_low 7.273
_reflns_limit_h_max 0
_reflns_limit_h_min 0
_reflns_limit_k_max 0
_reflns_limit_k_min 0
_reflns_limit_l_max 12
_reflns_limit_l_min 12
_reflns_number_total 273
_cod_data_source_file 11bmb_0691.cif
_cod_data_source_block 11bmb_0691
_cod_depositor_comments 'Chemical formula was corrected according to the convention.'
_cod_original_cell_volume 132.3003(26)
_cod_original_formula_sum 'Mg3 Sb1.5 Bi0.49 Te0.01'
_cod_database_code 1550780
_refine_ls_r_f_factor 0.01749
_gsas_proc_ls_prof_r_b_factor 0.05257
_gsas_proc_ls_prof_wr_b_factor 0.06775

loop_
_space_group_symop_id
_space_group_symop_operation_xyz
1 x,y,z
2 -y,x-y,z
3 y-x,-x,z
4 y-x,y,z
5 -y,-x,z
6 x,x-y,z
7 -x,-y,-z
8 y,y-x,-z
9 x-y,x,-z
10 x-y,-y,-z
11 y,x,-z
12 -x,y-x,-z

loop_
_atom_site_label
_atom_site_type_symbol
_atom_site_fract_x
_atom_site_fract_y
_atom_site_fract_z
_atom_site_occupancy
_atom_site_adp_type
_atom_site_U_iso_or_equiv
_atom_site_symmetry_multiplicity
Mg1 Mg2+ 0.00000 0.00000 0.00000 1.000 Uiso 0.0343(10) 1
Mg2 Mg2+ 0.33333 0.66667 0.63141(20) 1.000 Uiso 0.0138(4) 2
Sb1 Sb 0.333330 0.666670 0.22681 0.750000 Uiso 0.01472 2
Te1 Te 0.333330 0.666670 0.22681 0.00500000 Uiso 0.01472 2
Bi6 Bi 0.33333 0.66667 0.22681(5) 0.245000 Uiso 0.01472(12) 2

loop_
_atom_type_symbol
_atom_type_number_in_cell
Bi 0.49
Mg 3
Sb 1.5
Te 0.01

loop_
_geom_bond_atom_site_label_1
_geom_bond_atom_site_label_2
_geom_bond_distance
_geom_bond_site_symmetry_1
_geom_bond_site_symmetry_2
_geom_bond_publ_flag
Mg1 Bi6 3.11816(20) 1_555 1_445 yes
Mg1 Bi6 3.11812(20) 1_555 1_545 yes
Mg1 Bi6 3.11816(20) 1_555 1_555 yes
Mg1 Bi6 3.11816(20) 1_555 2_555 yes
Mg1 Bi6 3.11816(20) 1_555 2_655 yes
Mg1 Bi6 3.11812(20) 1_555 2_665 yes
Mg1 Bi6 3.11812(20) 1_555 3_455 yes
Mg1 Bi6 3.11816(20) 1_555 3_555 yes
Mg1 Bi6 3.11816(20) 1_555 3_565 yes
Mg1 Bi6 3.11816(20) 1_555 7_555 yes
Mg1 Bi6 3.11812(20) 1_555 7_565 yes
Mg1 Bi6 3.11816(20) 1_555 7_665 yes
Mg1 Bi6 3.11812(20) 1_555 8_445 yes
Mg1 Bi6 3.11816(20) 1_555 8_455 yes
Mg1 Bi6 3.11816(20) 1_555 8_555 yes
Mg1 Bi6 3.11816(20) 1_555 9_545 yes
Mg1 Bi6 3.11816(20) 1_555 9_555 yes
Mg1 Bi6 3.11812(20) 1_555 9_655 yes
Mg2 Sb1 2.9426(15) 1_555 1_555 yes
Mg2 Sb1 2.9426(15) 1_555 2_665 yes
Mg2 Sb1 2.9426(15) 1_555 3_565 yes
Mg2 Sb1 2.8399(5) 1_555 7_566 yes
Mg2 Sb1 2.8399(5) 1_555 7_666 yes
Mg2 Sb1 2.8399(5) 1_555 7_676 yes
Mg2 Sb1 2.8399(5) 1_555 8_456 yes
Mg2 Sb1 2.8399(5) 1_555 8_556 yes
Mg2 Sb1 2.8399(5) 1_555 8_566 yes
Mg2 Sb1 2.8399(5) 1_555 9_556 yes
Mg2 Sb1 2.8399(5) 1_555 9_656 yes
Mg2 Sb1 2.8399(5) 1_555 9_666 yes
Sb1 Mg2 2.9426(15) 1_555 1_555 yes
Sb1 Mg2 2.9426(15) 1_555 2_665 yes
Sb1 Mg2 2.9426(15) 1_555 3_565 yes
Sb1 Mg2 2.8399(5) 1_555 7_566 yes
Sb1 Mg2 2.8399(5) 1_555 7_666 yes
Sb1 Mg2 2.8399(5) 1_555 7_676 yes
Sb1 Mg2 2.8399(5) 1_555 8_456 yes
Sb1 Mg2 2.8399(5) 1_555 8_556 yes
Sb1 Mg2 2.8399(5) 1_555 8_566 yes
Sb1 Mg2 2.8399(5) 1_555 9_556 yes
Sb1 Mg2 2.8399(5) 1_555 9_656 yes
Sb1 Mg2 2.8399(5) 1_555 9_666 yes
Te1 Mg2 2.9426(15) 1_555 1_555 yes
Te1 Mg2 2.9426(15) 1_555 2_665 yes
Te1 Mg2 2.9426(15) 1_555 3_565 yes
Te1 Mg2 2.8399(5) 1_555 7_566 yes
Te1 Mg2 2.8399(5) 1_555 7_666 yes
Te1 Mg2 2.8399(5) 1_555 7_676 yes
Te1 Mg2 2.8399(5) 1_555 8_456 yes
Te1 Mg2 2.8399(5) 1_555 8_556 yes
Te1 Mg2 2.8399(5) 1_555 8_566 yes
Te1 Mg2 2.8399(5) 1_555 9_556 yes
Te1 Mg2 2.8399(5) 1_555 9_656 yes
Te1 Mg2 2.8399(5) 1_555 9_666 yes
Bi6 Mg1 3.11816(20) 1_555 1_555 yes
Bi6 Mg1 3.11812(20) 1_555 1_565 yes
Bi6 Mg1 3.11816(20) 1_555 1_665 yes
Bi6 Mg2 2.9426(14) 1_555 1_555 yes
Bi6 Mg2 2.9426(14) 1_555 2_665 yes
Bi6 Mg2 2.9426(14) 1_555 3_565 yes
Bi6 Mg2 2.8399(6) 1_555 7_566 yes
Bi6 Mg2 2.8399(6) 1_555 7_666 yes
Bi6 Mg2 2.8399(6) 1_555 7_676 yes
Bi6 Mg2 2.8399(6) 1_555 8_456 yes
Bi6 Mg2 2.8399(6) 1_555 8_556 yes
Bi6 Mg2 2.8399(6) 1_555 8_566 yes
Bi6 Mg2 2.8399(6) 1_555 9_556 yes
Bi6 Mg2 2.8399(6) 1_555 9_656 yes
Bi6 Mg2 2.8399(6) 1_555 9_666 yes
